data_4319366
loop_
_publ_author_name
'Paul V. Bernhardt'

_publ_section_title
;
 Diverse Solid-State and Solution Structures within a Series of Hexaamine
 Dicopper(II) Complexes
;
_journal_name_full 'Inorganic Chemistry'
_journal_page_first 1086
_journal_page_last 1092
_journal_paper_doi 10.1021/ic000928s
_journal_volume 40
_journal_year 2001
_chemical_formula_sum 'C13 H44 Cl4 Cu2 N6 O21'
_chemical_formula_weight 889.42
_chemical_name_systematic
; 
 ? 
;
_space_group_IT_number 14
_symmetry_cell_setting monoclinic
_symmetry_space_group_name_Hall '-P 2yab'
_symmetry_space_group_name_H-M 'P 1 21/a 1'
_atom_sites_solution_hydrogens geom
_atom_sites_solution_primary Patterson
_atom_sites_solution_secondary difmap
_audit_creation_method SHELXL-97
_cell_angle_alpha 90.00
_cell_angle_beta 100.42(2)
_cell_angle_gamma 90.00
_cell_formula_units_Z 4
_cell_length_a 15.204(5)
_cell_length_b 7.6810(7)
_cell_length_c 29.370(10)
_cell_measurement_reflns_used 25
_cell_measurement_temperature 293(2)
_cell_measurement_theta_max 24
_cell_measurement_theta_min 10
_cell_volume 3373.3(16)
_computing_cell_refinement CAD4
_computing_data_collection CAD4
_computing_data_reduction XTAL3.2
_computing_molecular_graphics PLATON
_computing_publication_material SHELXL-97
_computing_structure_refinement 'SHELXL-97 (Sheldrick, 1997)'
_computing_structure_solution 'SHELXS-86 (Sheldrick, 1990)'
_diffrn_ambient_temperature 293(2)
_diffrn_measured_fraction_theta_full 0.923
_diffrn_measured_fraction_theta_max 0.923
_diffrn_measurement_device_type 'Enraf-Nonius CAD4'
_diffrn_measurement_method 'omega-2theta scans'
_diffrn_radiation_monochromator graphite
_diffrn_radiation_source 'fine-focus sealed tube'
_diffrn_radiation_type MoK\a
_diffrn_radiation_wavelength 0.71073
_diffrn_reflns_av_R_equivalents 0.0388
_diffrn_reflns_av_sigmaI/netI 0.0648
_diffrn_reflns_limit_h_max 18
_diffrn_reflns_limit_h_min -2
_diffrn_reflns_limit_k_max 9
_diffrn_reflns_limit_k_min -2
_diffrn_reflns_limit_l_max 34
_diffrn_reflns_limit_l_min -34
_diffrn_reflns_number 6242
_diffrn_reflns_theta_full 24.97
_diffrn_reflns_theta_max 24.97
_diffrn_reflns_theta_min 2.12
_diffrn_standards_interval_time 7200
_diffrn_standards_number 3
_exptl_absorpt_coefficient_mu 1.666
_exptl_absorpt_correction_type none
_exptl_crystal_colour blue
_exptl_crystal_density_diffrn 1.751
_exptl_crystal_density_method 'not measured'
_exptl_crystal_description prism
_exptl_crystal_F_000 1832
_exptl_crystal_size_max 0.6
_exptl_crystal_size_mid 0.2
_exptl_crystal_size_min 0.2
_refine_diff_density_max 1.029
_refine_diff_density_min -1.165
_refine_diff_density_rms 0.141
_refine_ls_extinction_method none
_refine_ls_goodness_of_fit_ref 1.010
_refine_ls_hydrogen_treatment mixed
_refine_ls_matrix_type full
_refine_ls_number_parameters 406
_refine_ls_number_reflns 5913
_refine_ls_number_restraints 0
_refine_ls_restrained_S_all 1.010
_refine_ls_R_factor_all 0.1302
_refine_ls_R_factor_gt 0.0668
_refine_ls_shift/su_max 0.006
_refine_ls_shift/su_mean 0.000
_refine_ls_structure_factor_coef Fsqd
_refine_ls_weighting_details 'w=1/[\s^2^(Fo^2^)+(0.1384P)^2^+8.2570P] where P=(Fo^2^+2Fc^2^)/3'
_refine_ls_weighting_scheme calc
_refine_ls_wR_factor_gt 0.1876
_refine_ls_wR_factor_ref 0.2338
_reflns_number_gt 3408
_reflns_number_total 5913
_reflns_threshold_expression >2sigma(I)
_cod_data_source_file ic000928s_4.cif
_cod_data_source_block 1303pb27
_cod_depositor_comments
;
The following automatic conversions were performed:

'_refine_ls_weighting_scheme' value 'calc
w=1/[\s^2^(Fo^2^)+(0.1384P)^2^+8.2570P] where P=(Fo^2^+2Fc^2^)/3' was
changed to 'calc'. New tag '_refine_ls_weighting_details' was
created. The value of the new tag was set to
'w=1/[\s^2^(Fo^2^)+(0.1384P)^2^+8.2570P] where P=(Fo^2^+2Fc^2^)/3'.

Automatic conversion script
Id: cif_fix_values 3143 2015-03-26 13:38:13Z robertas 
;
_cod_database_code 4319366

loop_
_symmetry_equiv_pos_as_xyz
'x, y, z'
'-x+1/2, y+1/2, -z'
'-x, -y, -z'
'x-1/2, -y-1/2, z'

loop_
_atom_site_label
_atom_site_type_symbol
_atom_site_fract_x
_atom_site_fract_y
_atom_site_fract_z
_atom_site_U_iso_or_equiv
_atom_site_adp_type
_atom_site_occupancy
_atom_site_calc_flag
_atom_site_refinement_flags
_atom_site_disorder_assembly
_atom_site_disorder_group
Cu1 Cu 0.06438(7) 0.04055(15) 0.11459(3) 0.0470(3) Uani 1 d . . .
Cu2 Cu 0.48410(6) 0.76362(13) 0.38360(3) 0.0371(3) Uani 1 d . . .
N1 N 0.0714(5) 0.2587(10) 0.1543(2) 0.0471(18) Uani 1 d . . .
N2 N 0.3617(4) 0.7606(8) 0.34343(19) 0.0293(13) Uani 1 d . . .
N3 N 0.1308(6) 0.1698(12) 0.0740(3) 0.068(2) Uani 1 d . . .
H3A H 0.1819 0.1130 0.0722 0.081 Uiso 1 d R . .
H3B H 0.0981 0.1778 0.0453 0.081 Uiso 1 d R . .
N4 N -0.0215(7) -0.0466(17) 0.1525(3) 0.107(4) Uani 1 d . . .
H4A H -0.0744 -0.0695 0.1342 0.128 Uiso 1 d R . .
H4B H -0.0004 -0.1463 0.1665 0.128 Uiso 1 d R . .
N5 N 0.5235(4) 0.8833(10) 0.3302(2) 0.0474(17) Uani 1 d . . .
H5A H 0.5454 0.9893 0.3390 0.057 Uiso 1 d R . .
H5B H 0.5671 0.8209 0.3209 0.057 Uiso 1 d R . .
N6 N 0.4242(5) 0.6763(10) 0.4336(2) 0.0485(18) Uani 1 d . . .
H6A H 0.4443 0.5686 0.4420 0.058 Uiso 1 d R . .
H6B H 0.4372 0.7462 0.4585 0.058 Uiso 1 d R . .
O1 O 0.0495(4) -0.1763(9) 0.0777(2) 0.0629(18) Uani 1 d . . .
H11 H 0.0177 -0.2174 0.0640 0.094 Uiso 1 d R . .
H12 H 0.0953 -0.1646 0.0589 0.094 Uiso 1 d R . .
O2 O 0.6040(4) 0.7907(9) 0.4235(2) 0.0624(19) Uani 1 d . . .
H12 H 0.6310 0.7472 0.4418 0.094 Uiso 1 d R . .
H22 H 0.5947 0.8615 0.4303 0.094 Uiso 1 d R . .
O3 O 0.6888(5) 0.5524(11) 0.4806(2) 0.080(2) Uani 1 d . . .
H13 H 0.7001 0.4821 0.4661 0.120 Uiso 1 d R . .
H23 H 0.7620 0.5627 0.5012 0.120 Uiso 1 d R . .
O4 O 0.8247(5) 0.6830(13) 0.5522(3) 0.092(3) Uani 1 d . . .
H14 H 0.8178 0.6993 0.5755 0.138 Uiso 1 d R . .
H24 H 0.8620 0.7397 0.5538 0.138 Uiso 1 d R . .
O5 O -0.1122(6) -0.2716(12) 0.0374(4) 0.105(3) Uani 1 d . . .
H15 H -0.1067 -0.3236 0.0672 0.157 Uiso 1 d R . .
H25 H -0.1761 -0.2399 0.0301 0.157 Uiso 1 d R . .
C1 C 0.1473(6) 0.2527(13) 0.1940(3) 0.049(2) Uani 1 d . . .
H1A H 0.2022 0.2511 0.1816 0.059 Uiso 1 d R . .
H1B H 0.1442 0.1441 0.2105 0.059 Uiso 1 d R . .
C2 C 0.1535(6) 0.3983(14) 0.2278(3) 0.054(2) Uani 1 d . . .
H2A H 0.1081 0.3815 0.2468 0.065 Uiso 1 d R . .
H2B H 0.1405 0.5068 0.2111 0.065 Uiso 1 d R . .
C3 C 0.2436(5) 0.4121(12) 0.2596(3) 0.046(2) Uani 1 d . . .
H3C H 0.2559 0.3051 0.2772 0.055 Uiso 1 d R . .
H3D H 0.2893 0.4258 0.2407 0.055 Uiso 1 d R . .
C4 C 0.2496(5) 0.5634(12) 0.2930(3) 0.046(2) Uani 1 d . . .
H4C H 0.2093 0.5430 0.3145 0.056 Uiso 1 d R . .
H4D H 0.2305 0.6688 0.2758 0.056 Uiso 1 d R . .
C5 C 0.3437(5) 0.5895(10) 0.3196(3) 0.0352(17) Uani 1 d . . .
H5C H 0.3561 0.4979 0.3426 0.042 Uiso 1 d R . .
H5D H 0.3851 0.5753 0.2983 0.042 Uiso 1 d R . .
C6 C 0.0821(8) 0.3951(16) 0.1216(4) 0.083(4) Uani 1 d . . .
H6C H 0.0995 0.5024 0.1382 0.099 Uiso 1 d R . .
H6D H 0.0255 0.4151 0.1011 0.099 Uiso 1 d R . .
C7 C 0.1521(9) 0.3424(17) 0.0933(4) 0.085(4) Uani 1 d . . .
H7A H 0.1519 0.4256 0.0685 0.102 Uiso 1 d R . .
H7B H 0.2109 0.3434 0.1127 0.102 Uiso 1 d R . .
C8 C -0.0159(6) 0.2573(19) 0.1704(4) 0.086(5) Uani 1 d . . .
H8A H -0.0636 0.2897 0.1452 0.104 Uiso 1 d R . .
H8B H -0.0145 0.3416 0.1951 0.104 Uiso 1 d R . .
C9 C -0.0339(9) 0.078(2) 0.1877(5) 0.112(6) Uani 1 d . . .
H9A H 0.0069 0.0542 0.2165 0.134 Uiso 1 d R . .
H9B H -0.0946 0.0719 0.1937 0.134 Uiso 1 d R . .
C10 C 0.3623(6) 0.9082(12) 0.3105(3) 0.046(2) Uani 1 d . . .
H10A H 0.3582 1.0182 0.3262 0.056 Uiso 1 d R . .
H10B H 0.3115 0.8990 0.2854 0.056 Uiso 1 d R . .
C11 C 0.4477(6) 0.8994(14) 0.2919(3) 0.054(2) Uani 1 d . . .
H11A H 0.4462 0.8009 0.2711 0.065 Uiso 1 d R . .
H11B H 0.4540 1.0046 0.2745 0.065 Uiso 1 d R . .
C12 C 0.3003(5) 0.7904(11) 0.3770(3) 0.0388(18) Uani 1 d . . .
H12A H 0.2389 0.7693 0.3621 0.047 Uiso 1 d R . .
H12B H 0.3051 0.9102 0.3876 0.047 Uiso 1 d R . .
C13 C 0.3258(6) 0.6722(13) 0.4174(3) 0.047(2) Uani 1 d . . .
H13A H 0.2954 0.7068 0.4423 0.057 Uiso 1 d R . .
H13B H 0.3073 0.5545 0.4082 0.057 Uiso 1 d R . .
Cl1 Cl 0.42695(13) 1.1722(3) 0.44282(6) 0.0405(5) Uani 1 d . . .
O11 O 0.4766(4) 1.0745(9) 0.4153(2) 0.0615(18) Uani 1 d . . .
O21 O 0.4842(5) 1.3042(9) 0.4667(2) 0.0611(17) Uani 1 d . . .
O31 O 0.3536(5) 1.2496(10) 0.4132(3) 0.074(2) Uani 1 d . . .
O41 O 0.3966(5) 1.0600(9) 0.4754(2) 0.0676(19) Uani 1 d . . .
Cl2 Cl 0.58060(15) 0.3963(3) 0.33159(7) 0.0495(5) Uani 1 d . . .
O12 O 0.5488(5) 0.4750(9) 0.3700(2) 0.0614(17) Uani 1 d . . .
O22 O 0.6088(6) 0.5276(12) 0.3036(3) 0.089(3) Uani 1 d . . .
O32 O 0.6510(7) 0.2807(16) 0.3487(3) 0.126(4) Uani 1 d . . .
O42 O 0.5101(6) 0.3030(11) 0.3046(3) 0.087(2) Uani 1 d . . .
Cl3 Cl 0.27131(17) -0.1742(4) 0.16098(9) 0.0629(7) Uani 1 d . . .
O13 O 0.1872(7) -0.1563(17) 0.1734(6) 0.162(6) Uani 1 d . . .
O23A O 0.2761(13) -0.350(3) 0.1454(8) 0.134(8) Uiso 0.63(2) d P A 1
O33A O 0.2614(16) -0.051(3) 0.1286(9) 0.163(10) Uiso 0.63(2) d P A 1
O43A O 0.3456(13) -0.142(3) 0.1922(6) 0.122(7) Uiso 0.63(2) d P A 1
O23B O 0.3148(17) -0.282(4) 0.1968(9) 0.098(10) Uiso 0.37(2) d P A 2
O33B O 0.322(3) -0.014(7) 0.1705(16) 0.178(18) Uiso 0.37(2) d P A 2
O43B O 0.2745(14) -0.281(3) 0.1194(9) 0.081(8) Uiso 0.37(2) d P A 2
Cl4 Cl -0.13701(17) 0.2295(4) 0.02830(9) 0.0690(8) Uani 1 d . . .
O14 O -0.1779(8) 0.1738(19) -0.0132(5) 0.147(4) Uiso 1 d . . .
O24A O -0.1717(11) 0.353(2) 0.0547(7) 0.094(5) Uiso 0.59(2) d P B 1
O34A O -0.0570(10) 0.331(2) 0.0170(5) 0.097(6) Uiso 0.59(2) d P B 1
O44A O -0.1032(14) 0.119(3) 0.0644(7) 0.122(7) Uiso 0.59(2) d P B 1
O24B O -0.0529(17) 0.187(4) 0.0393(9) 0.105(9) Uiso 0.41(2) d P B 2
O34B O -0.183(2) 0.087(4) 0.0555(10) 0.128(11) Uiso 0.41(2) d P B 2
O44B O -0.195(2) 0.378(4) 0.0313(13) 0.125(11) Uiso 0.41(2) d P B 2

loop_
_atom_site_aniso_label
_atom_site_aniso_U_11
_atom_site_aniso_U_22
_atom_site_aniso_U_33
_atom_site_aniso_U_23
_atom_site_aniso_U_13
_atom_site_aniso_U_12
Cu1 0.0474(6) 0.0563(7) 0.0374(5) -0.0165(5) 0.0077(4) -0.0103(5)
Cu2 0.0316(5) 0.0436(6) 0.0333(5) -0.0083(4) -0.0011(4) 0.0004(4)
N1 0.043(4) 0.052(5) 0.044(4) -0.019(4) 0.001(3) -0.001(3)
N2 0.035(3) 0.025(3) 0.027(3) -0.004(3) 0.003(2) 0.000(3)
N3 0.069(5) 0.083(7) 0.054(5) -0.013(5) 0.021(4) -0.011(5)
N4 0.108(8) 0.150(11) 0.077(7) -0.045(7) 0.056(6) -0.066(8)
N5 0.041(4) 0.045(4) 0.059(4) -0.011(4) 0.016(3) -0.002(3)
N6 0.068(5) 0.043(4) 0.032(3) 0.002(3) 0.002(3) 0.003(4)
O1 0.069(4) 0.060(4) 0.058(4) -0.026(3) 0.008(3) -0.009(3)
O2 0.041(3) 0.066(5) 0.071(4) -0.026(4) -0.013(3) 0.008(3)
O3 0.085(5) 0.080(6) 0.068(5) -0.001(4) -0.007(4) 0.002(4)
O4 0.067(5) 0.137(8) 0.075(5) -0.027(5) 0.018(4) -0.032(5)
O5 0.076(5) 0.096(7) 0.138(8) -0.015(6) 0.011(5) -0.019(5)
C1 0.043(4) 0.060(6) 0.040(4) -0.018(4) -0.001(4) -0.005(4)
C2 0.041(5) 0.072(7) 0.048(5) -0.018(5) 0.002(4) -0.005(5)
C3 0.040(4) 0.053(6) 0.044(4) -0.009(4) 0.004(3) -0.007(4)
C4 0.041(4) 0.050(5) 0.044(5) -0.021(4) 0.000(4) -0.007(4)
C5 0.036(4) 0.030(4) 0.039(4) -0.005(3) 0.005(3) -0.006(3)
C6 0.104(9) 0.070(8) 0.059(7) -0.017(6) -0.024(6) 0.005(7)
C7 0.124(10) 0.081(9) 0.048(6) 0.004(6) 0.010(6) -0.037(8)
C8 0.039(5) 0.135(12) 0.086(8) -0.077(8) 0.011(5) -0.001(6)
C9 0.097(10) 0.155(15) 0.099(10) -0.063(10) 0.057(8) -0.073(10)
C10 0.054(5) 0.045(5) 0.035(4) 0.003(4) -0.005(4) -0.004(4)
C11 0.063(6) 0.066(6) 0.036(4) 0.003(4) 0.013(4) -0.022(5)
C12 0.032(4) 0.039(5) 0.045(4) -0.009(4) 0.008(3) 0.003(3)
C13 0.051(5) 0.054(6) 0.038(4) -0.008(4) 0.012(4) -0.006(4)
Cl1 0.0441(11) 0.0378(11) 0.0381(10) -0.0088(9) 0.0031(8) 0.0029(9)
O11 0.073(4) 0.049(4) 0.069(4) -0.016(3) 0.029(3) 0.003(3)
O21 0.077(4) 0.048(4) 0.052(4) -0.011(3) -0.003(3) -0.012(3)
O31 0.063(4) 0.069(5) 0.083(5) 0.002(4) -0.007(4) 0.012(4)
O41 0.091(5) 0.056(4) 0.061(4) 0.003(3) 0.028(4) -0.010(4)
Cl2 0.0569(12) 0.0479(13) 0.0437(11) -0.0089(10) 0.0091(9) 0.0054(10)
O12 0.079(4) 0.051(4) 0.056(4) -0.012(3) 0.016(3) 0.011(3)
O22 0.124(7) 0.087(6) 0.062(4) -0.010(4) 0.035(4) -0.029(5)
O32 0.121(7) 0.185(11) 0.069(5) -0.005(6) 0.008(5) 0.101(8)
O42 0.093(6) 0.082(6) 0.081(5) -0.038(5) 0.005(4) -0.021(5)
Cl3 0.0690(16) 0.0581(16) 0.0553(14) 0.0032(12) -0.0057(11) 0.0047(13)
O13 0.087(7) 0.134(10) 0.278(16) -0.084(11) 0.070(9) -0.012(7)
Cl4 0.0632(15) 0.088(2) 0.0503(13) -0.0218(14) -0.0034(11) 0.0206(14)

loop_
_atom_type_symbol
_atom_type_description
_atom_type_scat_dispersion_real
_atom_type_scat_dispersion_imag
_atom_type_scat_source
C C 0.0033 0.0016 'International Tables Vol C Tables 4.2.6.8 and 6.1.1.4'
H H 0.0000 0.0000 'International Tables Vol C Tables 4.2.6.8 and 6.1.1.4'
Cl Cl 0.1484 0.1585 'International Tables Vol C Tables 4.2.6.8 and 6.1.1.4'
N N 0.0061 0.0033 'International Tables Vol C Tables 4.2.6.8 and 6.1.1.4'
O O 0.0106 0.0060 'International Tables Vol C Tables 4.2.6.8 and 6.1.1.4'
Cu Cu 0.3201 1.2651 'International Tables Vol C Tables 4.2.6.8 and 6.1.1.4'

loop_
_geom_angle_atom_site_label_1
_geom_angle_atom_site_label_2
_geom_angle_atom_site_label_3
_geom_angle
_geom_angle_site_symmetry_1
_geom_angle_site_symmetry_3
_geom_angle_publ_flag
N3 Cu1 O1 96.6(3) . . ?
N3 Cu1 N4 167.3(5) . . ?
O1 Cu1 N4 90.1(4) . . ?
N3 Cu1 N1 87.3(3) . . ?
O1 Cu1 N1 175.8(3) . . ?
N4 Cu1 N1 85.8(4) . . ?
N3 Cu1 O13 107.0(4) . . ?
O1 Cu1 O13 83.0(3) . . ?
N4 Cu1 O13 84.4(5) . . ?
N1 Cu1 O13 97.7(3) . . ?
N3 Cu1 O44A 95.2(5) . . ?
O1 Cu1 O44A 83.7(5) . . ?
N4 Cu1 O44A 74.7(6) . . ?
N1 Cu1 O44A 94.2(5) . . ?
O13 Cu1 O44A 155.2(5) . . ?
N3 Cu1 Cu2 83.3(2) . . ?
O1 Cu1 Cu2 146.2(2) . . ?
N4 Cu1 Cu2 97.2(3) . . ?
N1 Cu1 Cu2 35.97(19) . . ?
O13 Cu1 Cu2 65.1(2) . . ?
O44A Cu1 Cu2 130.1(4) . . ?
N6 Cu2 O2 95.3(3) . . ?
N6 Cu2 N5 168.6(3) . . ?
O2 Cu2 N5 92.4(3) . . ?
N6 Cu2 N2 86.0(3) . . ?
O2 Cu2 N2 174.6(3) . . ?
N5 Cu2 N2 85.5(3) . . ?
N6 Cu2 O12 93.7(3) . . ?
O2 Cu2 O12 80.9(2) . . ?
N5 Cu2 O12 95.8(3) . . ?
N2 Cu2 O12 104.3(2) . . ?
N6 Cu2 O11 89.4(3) . . ?
O2 Cu2 O11 77.6(2) . . ?
N5 Cu2 O11 84.1(3) . . ?
N2 Cu2 O11 97.2(2) . . ?
O12 Cu2 O11 158.5(2) . . ?
N6 Cu2 Cu1 94.5(2) . . ?
O2 Cu2 Cu1 147.59(18) . . ?
N5 Cu2 Cu1 83.3(2) . . ?
N2 Cu2 Cu1 37.06(16) . . ?
O12 Cu2 Cu1 67.75(16) . . ?
O11 Cu2 Cu1 133.28(16) . . ?
C6 N1 C1 112.2(8) . . ?
C6 N1 C8 115.4(9) . . ?
C1 N1 C8 111.2(7) . . ?
C6 N1 Cu1 102.5(6) . . ?
C1 N1 Cu1 112.2(5) . . ?
C8 N1 Cu1 102.7(6) . . ?
C10 N2 C5 112.8(6) . . ?
C10 N2 C12 113.0(6) . . ?
C5 N2 C12 111.2(6) . . ?
C10 N2 Cu2 104.9(4) . . ?
C5 N2 Cu2 110.9(4) . . ?
C12 N2 Cu2 103.5(4) . . ?
C7 N3 Cu1 109.1(6) . . ?
C9 N4 Cu1 111.3(8) . . ?
C11 N5 Cu2 109.6(5) . . ?
C13 N6 Cu2 110.0(5) . . ?
N1 C1 C2 116.6(7) . . ?
C1 C2 C3 113.9(8) . . ?
C4 C3 C2 113.3(7) . . ?
C3 C4 C5 112.2(7) . . ?
N2 C5 C4 115.8(6) . . ?
N1 C6 C7 110.1(10) . . ?
N3 C7 C6 109.1(9) . . ?
N1 C8 C9 109.9(10) . . ?
N4 C9 C8 107.9(10) . . ?
N2 C10 C11 108.1(7) . . ?
N5 C11 C10 109.7(6) . . ?
C13 C12 N2 109.2(6) . . ?
N6 C13 C12 110.1(7) . . ?
O31 Cl1 O11 108.2(5) . . ?
O31 Cl1 O41 110.6(5) . . ?
O11 Cl1 O41 109.4(4) . . ?
O31 Cl1 O21 110.2(4) . . ?
O11 Cl1 O21 108.4(4) . . ?
O41 Cl1 O21 109.9(4) . . ?
Cl1 O11 Cu2 139.6(4) . . ?
O42 Cl2 O32 109.4(7) . . ?
O42 Cl2 O22 108.4(5) . . ?
O32 Cl2 O22 111.4(7) . . ?
O42 Cl2 O12 109.0(5) . . ?
O32 Cl2 O12 109.0(4) . . ?
O22 Cl2 O12 109.6(5) . . ?
Cl2 O12 Cu2 134.4(4) . . ?
O33A Cl3 O43A 109.3(14) . . ?
O33A Cl3 O13 97.2(12) . . ?
O43A Cl3 O13 120.0(10) . . ?
O33A Cl3 O23B 158.5(15) . . ?
O43A Cl3 O23B 51.1(12) . . ?
O13 Cl3 O23B 101.0(13) . . ?
O33A Cl3 O23A 116.6(14) . . ?
O43A Cl3 O23A 107.8(12) . . ?
O13 Cl3 O23A 106.1(10) . . ?
O23B Cl3 O23A 69.0(14) . . ?
O33A Cl3 O33B 61.4(19) . . ?
O43A Cl3 O33B 50.4(18) . . ?
O13 Cl3 O33B 110.1(18) . . ?
O23B Cl3 O33B 101(2) . . ?
O23A Cl3 O33B 143.8(19) . . ?
O33A Cl3 O43B 79.6(14) . . ?
O43A Cl3 O43B 121.1(12) . . ?
O13 Cl3 O43B 116.0(10) . . ?
O23B Cl3 O43B 102.3(14) . . ?
O23A Cl3 O43B 37.2(10) . . ?
O33B Cl3 O43B 122(2) . . ?
Cl3 O13 Cu1 116.0(9) . . ?
O24B Cl4 O14 114.8(12) . . ?
O24B Cl4 O44A 56.1(12) . . ?
O14 Cl4 O44A 123.5(11) . . ?
O24B Cl4 O24A 119.3(14) . . ?
O14 Cl4 O24A 124.6(10) . . ?
O44A Cl4 O24A 96.7(12) . . ?
O24B Cl4 O44B 139.6(18) . . ?
O14 Cl4 O44B 96.8(16) . . ?
O44A Cl4 O44B 125.5(17) . . ?
O24A Cl4 O44B 30.1(13) . . ?
O24B Cl4 O34A 53.1(12) . . ?
O14 Cl4 O34A 102.9(8) . . ?
O44A Cl4 O34A 106.1(11) . . ?
O24A Cl4 O34A 99.7(9) . . ?
O44B Cl4 O34A 97.3(14) . . ?
O24B Cl4 O34B 101.7(16) . . ?
O14 Cl4 O34B 93.6(12) . . ?
O44A Cl4 O34B 47.9(12) . . ?
O24A Cl4 O34B 86.8(13) . . ?
O44B Cl4 O34B 100.6(16) . . ?
O34A Cl4 O34B 154.0(12) . . ?
Cl4 O44A Cu1 136.2(13) . . ?

loop_
_geom_bond_atom_site_label_1
_geom_bond_atom_site_label_2
_geom_bond_distance
_geom_bond_site_symmetry_2
_geom_bond_publ_flag
Cu1 N3 1.965(8) . ?
Cu1 O1 1.977(6) . ?
Cu1 N4 1.980(9) . ?
Cu1 N1 2.034(7) . ?
Cu1 O13 2.755(15) . ?
Cu1 O44A 2.77(2) . ?
Cu1 Cu2 10.759(3) . ?
Cu2 N6 1.979(7) . ?
Cu2 O2 1.993(6) . ?
Cu2 N5 2.000(7) . ?
Cu2 N2 2.016(6) . ?
Cu2 O12 2.487(6) . ?
Cu2 O11 2.573(6) . ?
N1 C6 1.450(14) . ?
N1 C1 1.486(10) . ?
N1 C8 1.487(12) . ?
N2 C10 1.490(10) . ?
N2 C5 1.492(9) . ?
N2 C12 1.494(9) . ?
N3 C7 1.455(15) . ?
N4 C9 1.446(16) . ?
N5 C11 1.463(11) . ?
N6 C13 1.486(11) . ?
C1 C2 1.487(12) . ?
C2 C3 1.515(11) . ?
C3 C4 1.512(11) . ?
C4 C5 1.514(10) . ?
C6 C7 1.519(17) . ?
C8 C9 1.51(2) . ?
C10 C11 1.498(12) . ?
C12 C13 1.489(12) . ?
Cl1 O31 1.415(7) . ?
Cl1 O11 1.416(6) . ?
Cl1 O41 1.425(7) . ?
Cl1 O21 1.434(6) . ?
Cl2 O42 1.408(7) . ?
Cl2 O32 1.411(8) . ?
Cl2 O22 1.416(8) . ?
Cl2 O12 1.439(6) . ?
Cl3 O33A 1.33(2) . ?
Cl3 O43A 1.342(19) . ?
Cl3 O13 1.399(10) . ?
Cl3 O23B 1.41(3) . ?
Cl3 O23A 1.44(2) . ?
Cl3 O33B 1.45(5) . ?
Cl3 O43B 1.48(2) . ?
Cl4 O24B 1.30(3) . ?
Cl4 O14 1.334(13) . ?
Cl4 O44A 1.38(2) . ?
Cl4 O24A 1.389(17) . ?
Cl4 O44B 1.45(3) . ?
Cl4 O34A 1.531(16) . ?
Cl4 O34B 1.59(3) . ?
